data_4341339
loop_
_publ_author_name
'Hinz, Alexander'
'Schulz, Axel'
'Seidel, Wolfram W.'
'Villinger, Alexander'

_publ_section_title
;
 A new class of azadipnictiridines generated by an unusual rearrangement
 reaction.
;
_journal_issue 21
_journal_name_full 'Inorganic chemistry'
_journal_page_first 11682
_journal_page_last 11690
_journal_paper_doi 10.1021/ic501905v
_journal_volume 53
_journal_year 2014
_chemical_formula_moiety 'C50 H52 N2 P2'
_chemical_formula_sum 'C50 H52 N2 P2'
_chemical_formula_weight 742.88
_chemical_name_systematic
;
 ?
;
_space_group_IT_number 14
_symmetry_cell_setting monoclinic
_symmetry_Int_Tables_number 14
_symmetry_space_group_name_Hall '-P 2yn'
_symmetry_space_group_name_H-M 'P 1 21/n 1'
_atom_sites_solution_hydrogens geom
_atom_sites_solution_primary direct
_atom_sites_solution_secondary difmap
_audit_creation_method SHELXL-97
_cell_angle_alpha 90.00
_cell_angle_beta 106.707(2)
_cell_angle_gamma 90.00
_cell_formula_units_Z 4
_cell_length_a 12.5531(5)
_cell_length_b 21.0733(8)
_cell_length_c 15.9788(6)
_cell_measurement_reflns_used 7577
_cell_measurement_temperature 173(2)
_cell_measurement_theta_max 52.956
_cell_measurement_theta_min 4.693
_cell_volume 4048.5(3)
_computing_cell_refinement 'Bruker Apex V7.51A'
_computing_data_collection 'Bruker Apex V7.51A'
_computing_data_reduction 'Bruker SAINT'
_computing_molecular_graphics 'ORTEP-3v2.01 (Farrugia, 1997)'
_computing_publication_material SHELXL-97
_computing_structure_refinement 'SHELXL-97 (Sheldrick, 1997)'
_computing_structure_solution 'SHELXS-97 (Sheldrick, 1997)'
_diffrn_ambient_temperature 173(2)
_diffrn_measured_fraction_theta_full 0.999
_diffrn_measured_fraction_theta_max 0.999
_diffrn_measurement_device_type 'Bruker Apex Kappa II-CCD-diffractometer'
_diffrn_measurement_method 'phi and omega scans'
_diffrn_radiation_monochromator graphite
_diffrn_radiation_source 'sealed tube'
_diffrn_radiation_type MoK\a
_diffrn_radiation_wavelength 0.71073
_diffrn_reflns_av_R_equivalents 0.0652
_diffrn_reflns_av_sigmaI/netI 0.0649
_diffrn_reflns_limit_h_max 17
_diffrn_reflns_limit_h_min -17
_diffrn_reflns_limit_k_max 28
_diffrn_reflns_limit_k_min -29
_diffrn_reflns_limit_l_max 22
_diffrn_reflns_limit_l_min -21
_diffrn_reflns_number 58209
_diffrn_reflns_theta_full 30.00
_diffrn_reflns_theta_max 30.00
_diffrn_reflns_theta_min 1.64
_exptl_absorpt_coefficient_mu 0.145
_exptl_absorpt_correction_T_max 0.9899
_exptl_absorpt_correction_T_min 0.9430
_exptl_absorpt_correction_type multi-scan
_exptl_absorpt_process_details '(SADABS; Sheldrick, 2004)'
_exptl_crystal_colour colourless
_exptl_crystal_density_diffrn 1.219
_exptl_crystal_density_method 'not measured'
_exptl_crystal_description block
_exptl_crystal_F_000 1584
_exptl_crystal_size_max 0.41
_exptl_crystal_size_mid 0.20
_exptl_crystal_size_min 0.07
_refine_diff_density_max 0.325
_refine_diff_density_min -0.311
_refine_diff_density_rms 0.056
_refine_ls_extinction_method none
_refine_ls_goodness_of_fit_ref 1.026
_refine_ls_hydrogen_treatment mixed
_refine_ls_matrix_type full
_refine_ls_number_parameters 507
_refine_ls_number_reflns 11815
_refine_ls_number_restraints 0
_refine_ls_restrained_S_all 1.026
_refine_ls_R_factor_all 0.0954
_refine_ls_R_factor_gt 0.0521
_refine_ls_shift/su_max 0.001
_refine_ls_shift/su_mean 0.000
_refine_ls_structure_factor_coef Fsqd
_refine_ls_weighting_details 'calc w=1/[\s^2^(Fo^2^)+(0.0540P)^2^+1.4041P] where P=(Fo^2^+2Fc^2^)/3'
_refine_ls_weighting_scheme calc
_refine_ls_wR_factor_gt 0.1179
_refine_ls_wR_factor_ref 0.1402
_reflns_number_gt 7460
_reflns_number_total 11815
_reflns_threshold_expression >2\s(I)
_cod_data_source_file ic501905v_si_002.cif
_cod_data_source_block ah071a
_cod_depositor_comments 'Adding full bibliography for 4341335--4341344.cif.'
_cod_original_sg_symbol_H-M 'P 21/n'
_cod_database_code 4341339

loop_
_symmetry_equiv_pos_as_xyz
'x, y, z'
'-x+1/2, y+1/2, -z+1/2'
'-x, -y, -z'
'x-1/2, -y-1/2, z-1/2'

loop_
_atom_site_label
_atom_site_type_symbol
_atom_site_fract_x
_atom_site_fract_y
_atom_site_fract_z
_atom_site_U_iso_or_equiv
_atom_site_adp_type
_atom_site_occupancy
_atom_site_symmetry_multiplicity
_atom_site_calc_flag
_atom_site_refinement_flags
P1 P 0.43897(4) 0.24455(2) 0.14045(3) 0.02800(12) Uani 1 1 d .
P2 P 0.58890(4) 0.32562(2) 0.14634(3) 0.02718(12) Uani 1 1 d .
N1 N 0.50066(11) 0.30647(7) 0.21227(9) 0.0235(3) Uani 1 1 d .
N2 N 0.57279(12) 0.24501(7) 0.12831(10) 0.0248(3) Uani 1 1 d .
C1 C 0.44908(14) 0.35272(8) 0.25140(11) 0.0236(4) Uani 1 1 d .
C2 C 0.51353(15) 0.40465(9) 0.29396(12) 0.0270(4) Uani 1 1 d .
C3 C 0.46408(17) 0.45113(10) 0.33206(14) 0.0363(5) Uani 1 1 d .
H3 H 0.5071 0.4863 0.3600 0.044 Uiso 1 1 calc R
C4 C 0.35337(17) 0.44708(10) 0.33012(15) 0.0400(5) Uani 1 1 d .
H4 H 0.3199 0.4800 0.3544 0.048 Uiso 1 1 calc R
C5 C 0.29256(16) 0.39502(9) 0.29282(14) 0.0343(4) Uani 1 1 d .
H5 H 0.2174 0.3915 0.2937 0.041 Uiso 1 1 calc R
C6 C 0.33820(14) 0.34701(9) 0.25362(12) 0.0269(4) Uani 1 1 d .
C7 C 0.63570(14) 0.40817(8) 0.30388(11) 0.0259(4) Uani 1 1 d .
C8 C 0.70680(16) 0.36487(9) 0.35937(12) 0.0303(4) Uani 1 1 d .
C9 C 0.81921(16) 0.36563(10) 0.36496(12) 0.0339(4) Uani 1 1 d .
H9 H 0.8671 0.3356 0.4016 0.041 Uiso 1 1 calc R
C10 C 0.86376(15) 0.40872(9) 0.31890(13) 0.0336(4) Uani 1 1 d .
C11 C 0.79319(15) 0.45300(9) 0.26710(13) 0.0322(4) Uani 1 1 d .
H11 H 0.8230 0.4840 0.2369 0.039 Uiso 1 1 calc R
C12 C 0.67950(15) 0.45317(9) 0.25831(12) 0.0291(4) Uani 1 1 d .
C13 C 0.66416(19) 0.31766(11) 0.41298(14) 0.0431(5) Uani 1 1 d .
H13A H 0.6015 0.3362 0.4295 0.065 Uiso 1 1 calc R
H13B H 0.7238 0.3069 0.4658 0.065 Uiso 1 1 calc R
H13C H 0.6395 0.2791 0.3785 0.065 Uiso 1 1 calc R
C14 C 0.98650(16) 0.40776(11) 0.32639(17) 0.0488(6) Uani 1 1 d .
H14A H 0.9997 0.4309 0.2771 0.073 Uiso 1 1 calc R
H14B H 1.0114 0.3637 0.3256 0.073 Uiso 1 1 calc R
H14C H 1.0281 0.4280 0.3813 0.073 Uiso 1 1 calc R
C15 C 0.60605(17) 0.50006(10) 0.19704(16) 0.0442(5) Uani 1 1 d .
H15A H 0.6495 0.5225 0.1642 0.066 Uiso 1 1 calc R
H15B H 0.5765 0.5307 0.2307 0.066 Uiso 1 1 calc R
H15C H 0.5443 0.4775 0.1563 0.066 Uiso 1 1 calc R
C16 C 0.26857(14) 0.28985(8) 0.21937(12) 0.0270(4) Uani 1 1 d .
C17 C 0.28928(15) 0.23251(9) 0.26589(13) 0.0308(4) Uani 1 1 d .
C18 C 0.22200(16) 0.18036(9) 0.23414(15) 0.0367(5) Uani 1 1 d .
H18 H 0.2359 0.1417 0.2659 0.044 Uiso 1 1 calc R
C19 C 0.13551(17) 0.18308(10) 0.15772(16) 0.0397(5) Uani 1 1 d .
C20 C 0.11513(16) 0.24024(10) 0.11285(14) 0.0359(5) Uani 1 1 d .
H20 H 0.0560 0.2427 0.0602 0.043 Uiso 1 1 calc R
C21 C 0.17876(15) 0.29391(9) 0.14270(13) 0.0299(4) Uani 1 1 d .
C22 C 0.38313(17) 0.22527(10) 0.34854(13) 0.0379(5) Uani 1 1 d .
H22A H 0.4482 0.2076 0.3346 0.057 Uiso 1 1 calc R
H22B H 0.3603 0.1967 0.3886 0.057 Uiso 1 1 calc R
H22C H 0.4021 0.2669 0.3763 0.057 Uiso 1 1 calc R
C23 C 0.0637(2) 0.12584(12) 0.1245(2) 0.0621(7) Uani 1 1 d .
H23A H -0.0130 0.1395 0.0970 0.093 Uiso 1 1 calc R
H23B H 0.0656 0.0974 0.1734 0.093 Uiso 1 1 calc R
H23C H 0.0919 0.1034 0.0815 0.093 Uiso 1 1 calc R
C24 C 0.14848(17) 0.35527(10) 0.09328(15) 0.0407(5) Uani 1 1 d .
H24A H 0.2164 0.3769 0.0902 0.061 Uiso 1 1 calc R
H24B H 0.1080 0.3825 0.1234 0.061 Uiso 1 1 calc R
H24C H 0.1013 0.3464 0.0340 0.061 Uiso 1 1 calc R
C25 C 0.62575(13) 0.20102(8) 0.08731(11) 0.0214(3) Uani 1 1 d .
C26 C 0.62596(14) 0.13657(8) 0.11108(11) 0.0236(4) Uani 1 1 d .
C27 C 0.67913(15) 0.09227(9) 0.07268(12) 0.0290(4) Uani 1 1 d .
H27 H 0.6778 0.0487 0.0877 0.035 Uiso 1 1 calc R
C28 C 0.73414(16) 0.11051(9) 0.01276(13) 0.0322(4) Uani 1 1 d .
H28 H 0.7695 0.0797 -0.0136 0.039 Uiso 1 1 calc R
C29 C 0.73701(15) 0.17377(9) -0.00813(12) 0.0294(4) Uani 1 1 d .
H29 H 0.7763 0.1862 -0.0481 0.035 Uiso 1 1 calc R
C30 C 0.68380(13) 0.22007(8) 0.02784(11) 0.0230(3) Uani 1 1 d .
C31 C 0.58015(14) 0.11550(8) 0.18316(11) 0.0233(4) Uani 1 1 d .
C32 C 0.64371(15) 0.12638(8) 0.27009(11) 0.0256(4) Uani 1 1 d .
C33 C 0.60554(16) 0.10340(9) 0.33754(12) 0.0305(4) Uani 1 1 d .
H33 H 0.6488 0.1106 0.3962 0.037 Uiso 1 1 calc R
C34 C 0.50600(16) 0.07022(9) 0.32208(12) 0.0314(4) Uani 1 1 d .
C35 C 0.44428(16) 0.06102(9) 0.23612(13) 0.0311(4) Uani 1 1 d .
H35 H 0.3753 0.0393 0.2245 0.037 Uiso 1 1 calc R
C36 C 0.47944(15) 0.08240(9) 0.16611(12) 0.0273(4) Uani 1 1 d .
C37 C 0.75158(16) 0.16267(10) 0.29038(13) 0.0353(4) Uani 1 1 d .
H37A H 0.7959 0.1472 0.2531 0.053 Uiso 1 1 calc R
H37B H 0.7931 0.1564 0.3519 0.053 Uiso 1 1 calc R
H37C H 0.7359 0.2079 0.2793 0.053 Uiso 1 1 calc R
C38 C 0.4659(2) 0.04532(11) 0.39595(14) 0.0453(5) Uani 1 1 d .
H38A H 0.4200 0.0776 0.4131 0.068 Uiso 1 1 calc R
H38B H 0.5299 0.0352 0.4459 0.068 Uiso 1 1 calc R
H38C H 0.4215 0.0069 0.3769 0.068 Uiso 1 1 calc R
C39 C 0.40816(18) 0.07102(11) 0.07420(13) 0.0422(5) Uani 1 1 d .
H39A H 0.3840 0.1118 0.0456 0.063 Uiso 1 1 calc R
H39B H 0.3428 0.0460 0.0754 0.063 Uiso 1 1 calc R
H39C H 0.4512 0.0479 0.0417 0.063 Uiso 1 1 calc R
C40 C 0.69470(14) 0.28825(8) 0.00660(12) 0.0243(4) Uani 1 1 d .
C41 C 0.77895(14) 0.32561(9) 0.06166(12) 0.0271(4) Uani 1 1 d .
C42 C 0.78488(16) 0.38986(9) 0.04300(14) 0.0340(4) Uani 1 1 d .
H42 H 0.8416 0.4151 0.0804 0.041 Uiso 1 1 calc R
C43 C 0.71022(16) 0.41819(9) -0.02872(14) 0.0346(4) Uani 1 1 d .
C44 C 0.63168(16) 0.37958(9) -0.08519(13) 0.0333(4) Uani 1 1 d .
H44 H 0.5823 0.3978 -0.1360 0.040 Uiso 1 1 calc R
C45 C 0.62319(14) 0.31547(9) -0.06957(12) 0.0276(4) Uani 1 1 d .
C46 C 0.85988(15) 0.29775(10) 0.14155(13) 0.0359(5) Uani 1 1 d .
H46A H 0.8771 0.2539 0.1294 0.054 Uiso 1 1 calc R
H46B H 0.8269 0.2982 0.1902 0.054 Uiso 1 1 calc R
H46C H 0.9284 0.3229 0.1571 0.054 Uiso 1 1 calc R
C47 C 0.7123(2) 0.48878(10) -0.04394(18) 0.0505(6) Uani 1 1 d .
H47A H 0.6993 0.4970 -0.1064 0.076 Uiso 1 1 calc R
H47B H 0.7849 0.5059 -0.0113 0.076 Uiso 1 1 calc R
H47C H 0.6539 0.5093 -0.0239 0.076 Uiso 1 1 calc R
C48 C 0.53824(16) 0.27556(10) -0.13323(13) 0.0365(5) Uani 1 1 d .
H48A H 0.4954 0.3023 -0.1814 0.055 Uiso 1 1 calc R
H48B H 0.4880 0.2564 -0.1035 0.055 Uiso 1 1 calc R
H48C H 0.5759 0.2420 -0.1563 0.055 Uiso 1 1 calc R
C49 C 0.38667(17) 0.30211(12) 0.04754(14) 0.0398(5) Uani 1 1 d .
C50 C 0.46388(18) 0.34515(11) 0.05108(14) 0.0394(5) Uani 1 1 d .
H49A H 0.316(2) 0.2987(11) 0.0027(16) 0.053(7) Uiso 1 1 d .
H50A H 0.463(2) 0.3797(12) 0.0128(16) 0.058(7) Uiso 1 1 d .

loop_
_atom_site_aniso_label
_atom_site_aniso_U_11
_atom_site_aniso_U_22
_atom_site_aniso_U_33
_atom_site_aniso_U_23
_atom_site_aniso_U_13
_atom_site_aniso_U_12
P1 0.0276(2) 0.0246(3) 0.0372(3) -0.0054(2) 0.0179(2) -0.00347(18)
P2 0.0294(2) 0.0205(2) 0.0378(3) -0.0039(2) 0.0196(2) -0.00250(18)
N1 0.0238(7) 0.0228(8) 0.0276(8) -0.0026(6) 0.0131(6) -0.0004(6)
N2 0.0266(7) 0.0187(7) 0.0343(8) -0.0010(6) 0.0167(6) -0.0001(6)
C1 0.0279(8) 0.0198(9) 0.0260(9) 0.0031(7) 0.0122(7) 0.0043(7)
C2 0.0304(9) 0.0230(9) 0.0294(9) -0.0003(7) 0.0114(7) 0.0033(7)
C3 0.0421(11) 0.0253(10) 0.0447(12) -0.0067(9) 0.0172(9) 0.0016(8)
C4 0.0445(11) 0.0293(11) 0.0552(13) -0.0068(10) 0.0286(10) 0.0064(9)
C5 0.0326(9) 0.0298(11) 0.0481(12) 0.0021(9) 0.0237(9) 0.0078(8)
C6 0.0293(9) 0.0233(9) 0.0317(10) 0.0036(8) 0.0146(8) 0.0045(7)
C7 0.0289(8) 0.0204(9) 0.0277(9) -0.0062(7) 0.0068(7) 0.0007(7)
C8 0.0360(10) 0.0267(10) 0.0263(9) -0.0031(8) 0.0057(8) 0.0017(8)
C9 0.0323(9) 0.0326(11) 0.0301(10) -0.0027(8) -0.0015(8) 0.0062(8)
C10 0.0274(9) 0.0278(10) 0.0417(11) -0.0097(9) 0.0035(8) -0.0015(8)
C11 0.0304(9) 0.0237(10) 0.0416(11) -0.0034(8) 0.0091(8) -0.0041(8)
C12 0.0307(9) 0.0200(9) 0.0350(10) -0.0022(8) 0.0069(8) 0.0000(7)
C13 0.0488(12) 0.0455(14) 0.0345(11) 0.0105(10) 0.0113(10) 0.0045(10)
C14 0.0288(10) 0.0397(13) 0.0729(16) -0.0071(12) 0.0065(11) -0.0019(9)
C15 0.0374(11) 0.0303(11) 0.0618(14) 0.0138(10) 0.0093(10) 0.0019(9)
C16 0.0279(8) 0.0237(10) 0.0368(10) 0.0028(8) 0.0209(8) 0.0035(7)
C17 0.0320(9) 0.0290(10) 0.0402(11) 0.0067(8) 0.0246(8) 0.0055(8)
C18 0.0391(10) 0.0247(10) 0.0561(13) 0.0093(9) 0.0295(10) 0.0028(8)
C19 0.0377(10) 0.0294(11) 0.0604(14) -0.0035(10) 0.0275(10) -0.0039(8)
C20 0.0311(9) 0.0363(12) 0.0436(12) -0.0020(9) 0.0160(9) -0.0007(8)
C21 0.0284(9) 0.0285(10) 0.0386(10) 0.0049(8) 0.0187(8) 0.0041(7)
C22 0.0415(11) 0.0373(12) 0.0409(12) 0.0124(9) 0.0217(9) 0.0097(9)
C23 0.0610(16) 0.0369(14) 0.091(2) -0.0067(14) 0.0261(15) -0.0149(12)
C24 0.0375(10) 0.0368(12) 0.0494(13) 0.0114(10) 0.0152(10) 0.0063(9)
C25 0.0228(8) 0.0201(9) 0.0227(8) -0.0020(7) 0.0090(7) 0.0012(6)
C26 0.0277(8) 0.0219(9) 0.0220(8) -0.0003(7) 0.0087(7) 0.0000(7)
C27 0.0380(10) 0.0212(9) 0.0299(10) -0.0012(7) 0.0130(8) 0.0029(7)
C28 0.0411(10) 0.0258(10) 0.0348(10) -0.0053(8) 0.0188(9) 0.0053(8)
C29 0.0345(9) 0.0283(10) 0.0313(10) -0.0016(8) 0.0191(8) 0.0002(8)
C30 0.0235(8) 0.0220(9) 0.0244(9) -0.0007(7) 0.0085(7) -0.0001(7)
C31 0.0310(8) 0.0166(8) 0.0251(9) 0.0011(7) 0.0127(7) 0.0024(7)
C32 0.0311(9) 0.0213(9) 0.0257(9) -0.0002(7) 0.0102(7) 0.0008(7)
C33 0.0390(10) 0.0285(10) 0.0246(9) 0.0007(8) 0.0100(8) 0.0026(8)
C34 0.0418(10) 0.0264(10) 0.0318(10) 0.0037(8) 0.0198(8) 0.0024(8)
C35 0.0337(9) 0.0233(10) 0.0395(11) 0.0027(8) 0.0157(8) -0.0033(7)
C36 0.0313(9) 0.0217(9) 0.0285(9) 0.0016(7) 0.0082(7) -0.0001(7)
C37 0.0337(10) 0.0392(12) 0.0307(10) -0.0006(9) 0.0055(8) -0.0051(8)
C38 0.0603(14) 0.0427(13) 0.0413(12) 0.0079(10) 0.0280(11) -0.0051(11)
C39 0.0458(12) 0.0421(13) 0.0345(11) 0.0015(10) 0.0048(9) -0.0141(10)
C40 0.0253(8) 0.0238(9) 0.0291(9) 0.0007(7) 0.0161(7) 0.0007(7)
C41 0.0259(8) 0.0280(10) 0.0322(10) -0.0020(8) 0.0161(7) -0.0016(7)
C42 0.0337(10) 0.0286(11) 0.0458(12) -0.0064(9) 0.0213(9) -0.0082(8)
C43 0.0378(10) 0.0234(10) 0.0516(12) 0.0028(9) 0.0269(9) -0.0007(8)
C44 0.0340(10) 0.0295(11) 0.0406(11) 0.0096(9) 0.0175(9) 0.0049(8)
C45 0.0275(8) 0.0269(10) 0.0328(10) 0.0011(8) 0.0158(8) 0.0009(7)
C46 0.0291(9) 0.0392(12) 0.0392(11) -0.0044(9) 0.0093(8) -0.0018(8)
C47 0.0546(13) 0.0261(12) 0.0784(18) 0.0033(11) 0.0312(13) -0.0005(10)
C48 0.0341(10) 0.0367(12) 0.0364(11) 0.0046(9) 0.0066(9) -0.0019(9)
C49 0.0320(10) 0.0579(15) 0.0299(10) -0.0015(10) 0.0098(9) 0.0088(10)
C50 0.0477(12) 0.0404(13) 0.0383(12) 0.0129(10) 0.0252(10) 0.0162(10)

loop_
_atom_type_symbol
_atom_type_description
_atom_type_scat_dispersion_real
_atom_type_scat_dispersion_imag
_atom_type_scat_source
C C 0.0033 0.0016 'International Tables Vol C Tables 4.2.6.8 and 6.1.1.4'
H H 0.0000 0.0000 'International Tables Vol C Tables 4.2.6.8 and 6.1.1.4'
N N 0.0061 0.0033 'International Tables Vol C Tables 4.2.6.8 and 6.1.1.4'
P P 0.1023 0.0942 'International Tables Vol C Tables 4.2.6.8 and 6.1.1.4'

loop_
_geom_angle_atom_site_label_1
_geom_angle_atom_site_label_2
_geom_angle_atom_site_label_3
_geom_angle
N2 P1 N1 79.14(7)
N2 P1 C49 92.14(8)
N1 P1 C49 91.42(9)
N2 P1 P2 43.04(5)
N1 P1 P2 44.87(5)
C49 P1 P2 71.37(7)
N2 P2 N1 79.20(7)
N2 P2 C50 92.84(9)
N1 P2 C50 90.69(8)
N2 P2 P1 43.68(5)
N1 P2 P1 44.32(5)
C50 P2 P1 71.33(7)
C1 N1 P1 128.88(11)
C1 N1 P2 123.24(12)
P1 N1 P2 90.81(7)
C25 N2 P2 132.69(12)
C25 N2 P1 130.27(12)
P2 N2 P1 93.29(7)
C6 C1 N1 122.33(16)
C6 C1 C2 119.17(16)
N1 C1 C2 118.40(15)
C3 C2 C1 119.35(17)
C3 C2 C7 119.43(17)
C1 C2 C7 121.09(15)
C4 C3 C2 121.25(19)
C4 C3 H3 119.4
C2 C3 H3 119.4
C5 C4 C3 119.28(18)
C5 C4 H4 120.4
C3 C4 H4 120.4
C4 C5 C6 121.72(17)
C4 C5 H5 119.1
C6 C5 H5 119.1
C5 C6 C1 119.04(17)
C5 C6 C16 118.38(16)
C1 C6 C16 122.51(16)
C8 C7 C12 119.76(16)
C8 C7 C2 118.79(16)
C12 C7 C2 121.44(16)
C9 C8 C7 118.97(18)
C9 C8 C13 119.43(18)
C7 C8 C13 121.60(17)
C10 C9 C8 122.14(18)
C10 C9 H9 118.9
C8 C9 H9 118.9
C9 C10 C11 118.22(17)
C9 C10 C14 120.52(18)
C11 C10 C14 121.25(19)
C10 C11 C12 121.50(19)
C10 C11 H11 119.2
C12 C11 H11 119.2
C11 C12 C7 119.32(17)
C11 C12 C15 119.04(18)
C7 C12 C15 121.59(16)
C8 C13 H13A 109.5
C8 C13 H13B 109.5
H13A C13 H13B 109.5
C8 C13 H13C 109.5
H13A C13 H13C 109.5
H13B C13 H13C 109.5
C10 C14 H14A 109.5
C10 C14 H14B 109.5
H14A C14 H14B 109.5
C10 C14 H14C 109.5
H14A C14 H14C 109.5
H14B C14 H14C 109.5
C12 C15 H15A 109.5
C12 C15 H15B 109.5
H15A C15 H15B 109.5
C12 C15 H15C 109.5
H15A C15 H15C 109.5
H15B C15 H15C 109.5
C17 C16 C21 119.54(17)
C17 C16 C6 119.97(17)
C21 C16 C6 120.42(16)
C18 C17 C16 119.14(19)
C18 C17 C22 118.73(18)
C16 C17 C22 122.12(18)
C19 C18 C17 122.01(19)
C19 C18 H18 119.0
C17 C18 H18 119.0
C18 C19 C20 118.28(19)
C18 C19 C23 121.1(2)
C20 C19 C23 120.6(2)
C19 C20 C21 121.8(2)
C19 C20 H20 119.1
C21 C20 H20 119.1
C20 C21 C16 119.14(18)
C20 C21 C24 119.08(18)
C16 C21 C24 121.76(18)
C17 C22 H22A 109.5
C17 C22 H22B 109.5
H22A C22 H22B 109.5
C17 C22 H22C 109.5
H22A C22 H22C 109.5
H22B C22 H22C 109.5
C19 C23 H23A 109.5
C19 C23 H23B 109.5
H23A C23 H23B 109.5
C19 C23 H23C 109.5
H23A C23 H23C 109.5
H23B C23 H23C 109.5
C21 C24 H24A 109.5
C21 C24 H24B 109.5
H24A C24 H24B 109.5
C21 C24 H24C 109.5
H24A C24 H24C 109.5
H24B C24 H24C 109.5
N2 C25 C26 118.27(15)
N2 C25 C30 122.01(15)
C26 C25 C30 119.60(15)
C27 C26 C25 119.50(16)
C27 C26 C31 118.73(16)
C25 C26 C31 121.49(15)
C28 C27 C26 121.12(17)
C28 C27 H27 119.4
C26 C27 H27 119.4
C29 C28 C27 119.26(17)
C29 C28 H28 120.4
C27 C28 H28 120.4
C28 C29 C30 121.86(17)
C28 C29 H29 119.1
C30 C29 H29 119.1
C29 C30 C25 118.61(16)
C29 C30 C40 119.58(15)
C25 C30 C40 121.73(15)
C36 C31 C32 119.81(16)
C36 C31 C26 121.58(16)
C32 C31 C26 118.51(15)
C33 C32 C31 119.05(16)
C33 C32 C37 119.99(17)
C31 C32 C37 120.96(16)
C32 C33 C34 122.08(17)
C32 C33 H33 119.0
C34 C33 H33 119.0
C35 C34 C33 117.72(17)
C35 C34 C38 120.79(18)
C33 C34 C38 121.49(18)
C34 C35 C36 122.48(17)
C34 C35 H35 118.8
C36 C35 H35 118.8
C35 C36 C31 118.85(17)
C35 C36 C39 119.80(17)
C31 C36 C39 121.34(17)
C32 C37 H37A 109.5
C32 C37 H37B 109.5
H37A C37 H37B 109.5
C32 C37 H37C 109.5
H37A C37 H37C 109.5
H37B C37 H37C 109.5
C34 C38 H38A 109.5
C34 C38 H38B 109.5
H38A C38 H38B 109.5
C34 C38 H38C 109.5
H38A C38 H38C 109.5
H38B C38 H38C 109.5
C36 C39 H39A 109.5
C36 C39 H39B 109.5
H39A C39 H39B 109.5
C36 C39 H39C 109.5
H39A C39 H39C 109.5
H39B C39 H39C 109.5
C41 C40 C45 119.34(16)
C41 C40 C30 119.91(16)
C45 C40 C30 120.72(16)
C42 C41 C40 119.15(17)
C42 C41 C46 119.78(17)
C40 C41 C46 121.04(17)
C43 C42 C41 121.95(18)
C43 C42 H42 119.0
C41 C42 H42 119.0
C42 C43 C44 117.89(18)
C42 C43 C47 121.2(2)
C44 C43 C47 120.9(2)
C45 C44 C43 122.07(19)
C45 C44 H44 119.0
C43 C44 H44 119.0
C44 C45 C40 119.34(17)
C44 C45 C48 120.08(17)
C40 C45 C48 120.59(17)
C41 C46 H46A 109.5
C41 C46 H46B 109.5
H46A C46 H46B 109.5
C41 C46 H46C 109.5
H46A C46 H46C 109.5
H46B C46 H46C 109.5
C43 C47 H47A 109.5
C43 C47 H47B 109.5
H47A C47 H47B 109.5
C43 C47 H47C 109.5
H47A C47 H47C 109.5
H47B C47 H47C 109.5
C45 C48 H48A 109.5
C45 C48 H48B 109.5
H48A C48 H48B 109.5
C45 C48 H48C 109.5
H48A C48 H48C 109.5
H48B C48 H48C 109.5
C50 C49 P1 108.92(16)
C50 C49 H49A 126.1(14)
P1 C49 H49A 124.9(14)
C49 C50 P2 108.37(16)
C49 C50 H50A 128.8(15)
P2 C50 H50A 122.8(15)

loop_
_geom_bond_atom_site_label_1
_geom_bond_atom_site_label_2
_geom_bond_distance
P1 N2 1.7455(14)
P1 N1 1.7631(15)
P1 C49 1.883(2)
P1 P2 2.5235(6)
P2 N2 1.7251(15)
P2 N1 1.7806(14)
P2 C50 1.891(2)
N1 C1 1.412(2)
N2 C25 1.408(2)
C1 C6 1.408(2)
C1 C2 1.414(3)
C2 C3 1.390(3)
C2 C7 1.498(2)
C3 C4 1.384(3)
C3 H3 0.9500
C4 C5 1.371(3)
C4 H4 0.9500
C5 C6 1.397(3)
C5 H5 0.9500
C6 C16 1.496(3)
C7 C8 1.400(3)
C7 C12 1.401(3)
C8 C9 1.388(3)
C8 C13 1.508(3)
C9 C10 1.384(3)
C9 H9 0.9500
C10 C11 1.385(3)
C10 C14 1.511(3)
C11 C12 1.393(2)
C11 H11 0.9500
C12 C15 1.505(3)
C13 H13A 0.9800
C13 H13B 0.9800
C13 H13C 0.9800
C14 H14A 0.9800
C14 H14B 0.9800
C14 H14C 0.9800
C15 H15A 0.9800
C15 H15B 0.9800
C15 H15C 0.9800
C16 C17 1.403(3)
C16 C21 1.409(3)
C17 C18 1.390(3)
C17 C22 1.504(3)
C18 C19 1.382(3)
C18 H18 0.9500
C19 C20 1.387(3)
C19 C23 1.508(3)
C20 C21 1.388(3)
C20 H20 0.9500
C21 C24 1.506(3)
C22 H22A 0.9800
C22 H22B 0.9800
C22 H22C 0.9800
C23 H23A 0.9800
C23 H23B 0.9800
C23 H23C 0.9800
C24 H24A 0.9800
C24 H24B 0.9800
C24 H24C 0.9800
C25 C26 1.410(2)
C25 C30 1.412(2)
C26 C27 1.389(2)
C26 C31 1.495(2)
C27 C28 1.386(3)
C27 H27 0.9500
C28 C29 1.377(3)
C28 H28 0.9500
C29 C30 1.396(2)
C29 H29 0.9500
C30 C40 1.492(2)
C31 C36 1.400(2)
C31 C32 1.408(2)
C32 C33 1.387(3)
C32 C37 1.507(3)
C33 C34 1.391(3)
C33 H33 0.9500
C34 C35 1.383(3)
C34 C38 1.505(3)
C35 C36 1.390(3)
C35 H35 0.9500
C36 C39 1.503(3)
C37 H37A 0.9800
C37 H37B 0.9800
C37 H37C 0.9800
C38 H38A 0.9800
C38 H38B 0.9800
C38 H38C 0.9800
C39 H39A 0.9800
C39 H39B 0.9800
C39 H39C 0.9800
C40 C41 1.406(2)
C40 C45 1.410(3)
C41 C42 1.393(3)
C41 C46 1.504(3)
C42 C43 1.389(3)
C42 H42 0.9500
C43 C44 1.392(3)
C43 C47 1.509(3)
C44 C45 1.384(3)
C44 H44 0.9500
C45 C48 1.502(3)
C46 H46A 0.9800
C46 H46B 0.9800
C46 H46C 0.9800
C47 H47A 0.9800
C47 H47B 0.9800
C47 H47C 0.9800
C48 H48A 0.9800
C48 H48B 0.9800
C48 H48C 0.9800
C49 C50 1.317(3)
C49 H49A 0.97(2)
C50 H50A 0.95(3)

loop_
_geom_torsion_atom_site_label_1
_geom_torsion_atom_site_label_2
_geom_torsion_atom_site_label_3
_geom_torsion_atom_site_label_4
_geom_torsion
N1 P1 P2 N2 133.18(10)
C49 P1 P2 N2 -114.76(10)
N2 P1 P2 N1 -133.18(10)
C49 P1 P2 N1 112.06(10)
N2 P1 P2 C50 115.45(10)
N1 P1 P2 C50 -111.37(10)
C49 P1 P2 C50 0.69(9)
N2 P1 N1 C1 166.14(16)
C49 P1 N1 C1 74.23(16)
P2 P1 N1 C1 135.69(18)
N2 P1 N1 P2 30.45(7)
C49 P1 N1 P2 -61.46(8)
N2 P2 N1 C1 -170.29(14)
C50 P2 N1 C1 -77.53(15)
P1 P2 N1 C1 -139.45(16)
N2 P2 N1 P1 -30.84(7)
C50 P2 N1 P1 61.92(9)
N1 P2 N2 C25 -169.72(17)
C50 P2 N2 C25 100.11(17)
P1 P2 N2 C25 159.0(2)
N1 P2 N2 P1 31.24(7)
C50 P2 N2 P1 -58.92(9)
N1 P1 N2 C25 168.57(16)
C49 P1 N2 C25 -100.40(17)
P2 P1 N2 C25 -159.8(2)
N1 P1 N2 P2 -31.59(7)
C49 P1 N2 P2 59.44(9)
P1 N1 C1 C6 15.1(2)
P2 N1 C1 C6 138.45(15)
P1 N1 C1 C2 -168.53(13)
P2 N1 C1 C2 -45.2(2)
C6 C1 C2 C3 -4.2(3)
N1 C1 C2 C3 179.26(17)
C6 C1 C2 C7 171.63(16)
N1 C1 C2 C7 -4.9(3)
C1 C2 C3 C4 0.9(3)
C7 C2 C3 C4 -175.06(19)
C2 C3 C4 C5 2.5(3)
C3 C4 C5 C6 -2.5(3)
C4 C5 C6 C1 -0.9(3)
C4 C5 C6 C16 176.24(19)
N1 C1 C6 C5 -179.42(16)
C2 C1 C6 C5 4.2(3)
N1 C1 C6 C16 3.6(3)
C2 C1 C6 C16 -172.75(17)
C3 C2 C7 C8 107.4(2)
C1 C2 C7 C8 -68.4(2)
C3 C2 C7 C12 -73.2(2)
C1 C2 C7 C12 110.9(2)
C12 C7 C8 C9 -2.9(3)
C2 C7 C8 C9 176.39(16)
C12 C7 C8 C13 177.05(18)
C2 C7 C8 C13 -3.6(3)
C7 C8 C9 C10 1.4(3)
C13 C8 C9 C10 -178.54(19)
C8 C9 C10 C11 1.2(3)
C8 C9 C10 C14 -179.67(19)
C9 C10 C11 C12 -2.4(3)
C14 C10 C11 C12 178.45(19)
C10 C11 C12 C7 1.0(3)
C10 C11 C12 C15 -176.49(19)
C8 C7 C12 C11 1.8(3)
C2 C7 C12 C11 -177.54(17)
C8 C7 C12 C15 179.16(18)
C2 C7 C12 C15 -0.1(3)
C5 C6 C16 C17 -104.1(2)
C1 C6 C16 C17 72.8(2)
C5 C6 C16 C21 72.9(2)
C1 C6 C16 C21 -110.2(2)
C21 C16 C17 C18 1.4(3)
C6 C16 C17 C18 178.45(16)
C21 C16 C17 C22 -179.46(16)
C6 C16 C17 C22 -2.4(3)
C16 C17 C18 C19 0.4(3)
C22 C17 C18 C19 -178.75(18)
C17 C18 C19 C20 -1.1(3)
C17 C18 C19 C23 179.9(2)
C18 C19 C20 C21 -0.1(3)
C23 C19 C20 C21 178.9(2)
C19 C20 C21 C16 1.8(3)
C19 C20 C21 C24 -176.91(18)
C17 C16 C21 C20 -2.5(3)
C6 C16 C21 C20 -179.52(16)
C17 C16 C21 C24 176.21(16)
C6 C16 C21 C24 -0.8(3)
P2 N2 C25 C26 155.97(14)
P1 N2 C25 C26 -51.9(2)
P2 N2 C25 C30 -20.1(3)
P1 N2 C25 C30 132.02(15)
N2 C25 C26 C27 -178.99(15)
C30 C25 C26 C27 -2.9(2)
N2 C25 C26 C31 -5.2(2)
C30 C25 C26 C31 170.95(15)
C25 C26 C27 C28 1.4(3)
C31 C26 C27 C28 -172.55(17)
C26 C27 C28 C29 0.7(3)
C27 C28 C29 C30 -1.5(3)
C28 C29 C30 C25 0.1(3)
C28 C29 C30 C40 176.74(17)
N2 C25 C30 C29 178.09(16)
C26 C25 C30 C29 2.1(2)
N2 C25 C30 C40 1.5(2)
C26 C25 C30 C40 -174.47(16)
C27 C26 C31 C36 -78.3(2)
C25 C26 C31 C36 107.8(2)
C27 C26 C31 C32 98.1(2)
C25 C26 C31 C32 -75.8(2)
C36 C31 C32 C33 0.6(3)
C26 C31 C32 C33 -175.83(16)
C36 C31 C32 C37 -179.12(17)
C26 C31 C32 C37 4.4(3)
C31 C32 C33 C34 -0.4(3)
C37 C32 C33 C34 179.35(18)
C32 C33 C34 C35 -0.6(3)
C32 C33 C34 C38 179.75(18)
C33 C34 C35 C36 1.4(3)
C38 C34 C35 C36 -178.94(19)
C34 C35 C36 C31 -1.2(3)
C34 C35 C36 C39 -179.80(19)
C32 C31 C36 C35 0.1(3)
C26 C31 C36 C35 176.48(16)
C32 C31 C36 C39 178.73(18)
C26 C31 C36 C39 -4.9(3)
C29 C30 C40 C41 -93.0(2)
C25 C30 C40 C41 83.5(2)
C29 C30 C40 C45 85.2(2)
C25 C30 C40 C45 -98.2(2)
C45 C40 C41 C42 4.5(2)
C30 C40 C41 C42 -177.17(16)
C45 C40 C41 C46 -177.49(16)
C30 C40 C41 C46 0.8(2)
C40 C41 C42 C43 -0.3(3)
C46 C41 C42 C43 -178.29(17)
C41 C42 C43 C44 -3.5(3)
C41 C42 C43 C47 175.13(18)
C42 C43 C44 C45 3.0(3)
C47 C43 C44 C45 -175.58(18)
C43 C44 C45 C40 1.2(3)
C43 C44 C45 C48 -179.01(17)
C41 C40 C45 C44 -5.0(2)
C30 C40 C45 C44 176.74(16)
C41 C40 C45 C48 175.22(16)
C30 C40 C45 C48 -3.1(2)
N2 P1 C49 C50 -39.32(16)
N1 P1 C49 C50 39.86(16)
P2 P1 C49 C50 -0.99(14)
P1 C49 C50 P2 1.32(18)
N2 P2 C50 C49 37.65(16)
N1 P2 C50 C49 -41.57(16)
P1 P2 C50 C49 -0.99(13)
